data_7105688
loop_
_publ_author_name
'Xiao-Lan Tong'
'Tong-Liang Hu'
'Jiong-Peng Zhao'
'Yue-Kui Wang'
'Hui Zhang'
'Xiang-He Bu'

_publ_section_title
;
 Chiral Magnetic MnII Metal-Organic Frameworks with Achiral
 Tetrazolate-Based Ligand by Spontaneous Resolution
;
_journal_name_full Chem.Commun.
_journal_page_first 8543
_journal_paper_doi 10.1039/c0cc03111a
_journal_volume 46
_journal_year 2010
_chemical_formula_sum 'C16 H12 Mn N10 O2'
_chemical_formula_weight 431.30
_chemical_name_systematic
;
?
;
_space_group_IT_number 96
_symmetry_cell_setting tetragonal
_symmetry_space_group_name_Hall 'P 4nw 2abw'
_symmetry_space_group_name_H-M 'P 43 21 2'
_atom_sites_solution_hydrogens geom
_atom_sites_solution_primary direct
_atom_sites_solution_secondary difmap
_audit_creation_method SHELXL-97
_cell_angle_alpha 90.00
_cell_angle_beta 90.00
_cell_angle_gamma 90.00
_cell_formula_units_Z 4
_cell_length_a 10.5430(15)
_cell_length_b 10.5430(15)
_cell_length_c 15.766(3)
_cell_measurement_reflns_used 17902
_cell_measurement_temperature 293(2)
_cell_measurement_theta_max 27.5
_cell_measurement_theta_min 3.0
_cell_volume 1752.5(5)
_computing_cell_refinement 'Bruker XSCANS'
_computing_data_collection 'Bruker XSCANS'
_computing_data_reduction 'Bruker SHELXTL'
_computing_molecular_graphics 'Bruker SHELXTL'
_computing_publication_material 'Bruker SHELXTL'
_computing_structure_refinement 'SHELXL-97 (Sheldrick, 1997)'
_computing_structure_solution 'SHELXS-97 (Sheldrick, 1990)'
_diffrn_ambient_temperature 293(2)
_diffrn_detector_area_resol_mean none
_diffrn_measured_fraction_theta_full 0.998
_diffrn_measured_fraction_theta_max 0.998
_diffrn_measurement_device_type SCX-MINI
_diffrn_measurement_method '\w scans'
_diffrn_radiation_monochromator graphite
_diffrn_radiation_source 'fine-focus sealed tube'
_diffrn_radiation_type MoK\a
_diffrn_radiation_wavelength 0.71073
_diffrn_reflns_av_R_equivalents 0.0523
_diffrn_reflns_av_sigmaI/netI 0.0284
_diffrn_reflns_limit_h_max 13
_diffrn_reflns_limit_h_min -13
_diffrn_reflns_limit_k_max 13
_diffrn_reflns_limit_k_min -13
_diffrn_reflns_limit_l_max 20
_diffrn_reflns_limit_l_min -20
_diffrn_reflns_number 18722
_diffrn_reflns_theta_full 27.48
_diffrn_reflns_theta_max 27.48
_diffrn_reflns_theta_min 3.02
_diffrn_standards_decay_% 0
_diffrn_standards_interval_count 0
_diffrn_standards_interval_time .
_diffrn_standards_number 0
_exptl_absorpt_coefficient_mu 0.793
_exptl_absorpt_correction_type none
_exptl_crystal_colour Colorless
_exptl_crystal_density_diffrn 1.635
_exptl_crystal_density_method 'not measured'
_exptl_crystal_description Prism
_exptl_crystal_F_000 876
_exptl_crystal_size_max 0.80
_exptl_crystal_size_mid 0.60
_exptl_crystal_size_min 0.50
_refine_diff_density_max 0.209
_refine_diff_density_min -0.279
_refine_diff_density_rms 0.067
_refine_ls_abs_structure_details 'Flack H D (1983), Acta Cryst. A39, 876-881'
_refine_ls_abs_structure_Flack 0.02(2)
_refine_ls_extinction_method none
_refine_ls_goodness_of_fit_ref 1.200
_refine_ls_hydrogen_treatment constr
_refine_ls_matrix_type full
_refine_ls_number_parameters 138
_refine_ls_number_reflns 2016
_refine_ls_number_restraints 0
_refine_ls_restrained_S_all 1.200
_refine_ls_R_factor_all 0.0361
_refine_ls_R_factor_gt 0.0324
_refine_ls_shift/su_max 0.001
_refine_ls_shift/su_mean 0.000
_refine_ls_structure_factor_coef Fsqd
_refine_ls_weighting_details 'calc w=1/[\s^2^(Fo^2^)+(0.0319P)^2^+0.2132P] where P=(Fo^2^+2Fc^2^)/3'
_refine_ls_weighting_scheme calc
_refine_ls_wR_factor_gt 0.0685
_refine_ls_wR_factor_ref 0.0696
_reflns_number_gt 1921
_reflns_number_total 2016
_reflns_threshold_expression >2sigma(I)
_cod_data_source_file C0CC03111A.TXT
_cod_data_source_block 1B
_cod_depositor_comments
;
The following automatic conversions were performed:
'_symmetry_cell_setting' value 'Tetragonal' changed to 'tetragonal'
according to '/home/saulius/struct/CIF-dictionaries/cif_core.dic'
dictionary named 'cif_core.dic' version 2.4.1 from 2010-06-29.

Automatic conversion script
Id: cif_fix_enum 1527 2010-12-29 10:47:43Z saulius 
;
_cod_original_sg_symbol_H-M P4(3)2(1)2
_cod_database_code 7105688

loop_
_symmetry_equiv_pos_as_xyz
'x, y, z'
'-x, -y, z+1/2'
'-y+1/2, x+1/2, z+3/4'
'y+1/2, -x+1/2, z+1/4'
'-x+1/2, y+1/2, -z+3/4'
'x+1/2, -y+1/2, -z+1/4'
'y, x, -z'
'-y, -x, -z+1/2'

loop_
_atom_site_label
_atom_site_type_symbol
_atom_site_fract_x
_atom_site_fract_y
_atom_site_fract_z
_atom_site_U_iso_or_equiv
_atom_site_adp_type
_atom_site_occupancy
_atom_site_symmetry_multiplicity
_atom_site_calc_flag
_atom_site_refinement_flags
_atom_site_disorder_assembly
_atom_site_disorder_group
Mn1 Mn -0.18708(3) 0.81292(3) 1.0000 0.01578(11) Uani 1 2 d S . .
N1 N 0.15783(14) 0.79927(17) 1.02935(10) 0.0227(4) Uani 1 1 d . . .
H1 H 0.2388 0.7999 1.0362 0.047(8) Uiso 1 1 calc R . .
N4 N 0.03271(15) 0.6981(2) 1.22082(11) 0.0293(4) Uani 1 1 d . . .
N2 N -0.04216(15) 0.75142(15) 1.09712(10) 0.0190(4) Uani 1 1 d . . .
C8 C 0.08390(19) 0.75892(18) 1.09681(12) 0.0190(4) Uani 1 1 d . . .
N3 N -0.07052(17) 0.71286(18) 1.17742(10) 0.0261(4) Uani 1 1 d . . .
C7 C 0.11154(19) 0.8380(2) 0.95304(13) 0.0237(5) Uani 1 1 d . . .
C5 C 0.3221(2) 0.8219(3) 0.87969(14) 0.0366(5) Uani 1 1 d . . .
H5A H 0.3478 0.7595 0.9177 0.031(6) Uiso 1 1 calc R . .
C3 C 0.3649(3) 0.9500(3) 0.75711(17) 0.0514(7) Uani 1 1 d . . .
H3A H 0.4191 0.9736 0.7134 0.075(10) Uiso 1 1 calc R . .
C6 C 0.2044(2) 0.8783(2) 0.88820(13) 0.0254(5) Uani 1 1 d . . .
C1 C 0.1669(2) 0.9711(2) 0.83039(15) 0.0384(6) Uani 1 1 d . . .
H1A H 0.0879 1.0094 0.8356 0.045(8) Uiso 1 1 calc R . .
C2 C 0.2482(3) 1.0062(3) 0.76466(16) 0.0456(7) Uani 1 1 d . . .
H2A H 0.2233 1.0679 0.7259 0.036(7) Uiso 1 1 calc R . .
C4 C 0.4015(2) 0.8590(3) 0.81407(17) 0.0518(8) Uani 1 1 d . . .
H4A H 0.4810 0.8215 0.8087 0.053(8) Uiso 1 1 calc R . .
N5 N 0.13431(15) 0.72558(16) 1.17157(10) 0.0222(4) Uani 1 1 d . . .
O1 O -0.00308(14) 0.84239(17) 0.93772(9) 0.0355(4) Uani 1 1 d . . .

loop_
_atom_site_aniso_label
_atom_site_aniso_U_11
_atom_site_aniso_U_22
_atom_site_aniso_U_33
_atom_site_aniso_U_23
_atom_site_aniso_U_13
_atom_site_aniso_U_12
Mn1 0.01604(13) 0.01604(13) 0.01526(18) 0.00080(12) -0.00080(12) -0.00037(17)
N1 0.0142(8) 0.0341(10) 0.0198(8) 0.0048(7) 0.0019(6) -0.0014(7)
N4 0.0183(8) 0.0448(11) 0.0248(9) 0.0078(9) -0.0009(7) -0.0008(9)
N2 0.0166(9) 0.0223(9) 0.0182(8) 0.0028(7) 0.0007(6) -0.0007(7)
C8 0.0174(10) 0.0194(10) 0.0203(10) -0.0017(8) -0.0012(8) 0.0010(8)
N3 0.0221(9) 0.0347(11) 0.0214(9) 0.0090(8) -0.0001(7) 0.0012(7)
C7 0.0201(10) 0.0286(12) 0.0222(10) 0.0023(8) 0.0010(8) 0.0023(9)
C5 0.0278(11) 0.0535(15) 0.0287(12) 0.0070(11) 0.0031(10) 0.0044(13)
C3 0.0493(16) 0.070(2) 0.0348(14) 0.0069(14) 0.0160(13) -0.0188(14)
C6 0.0225(11) 0.0345(12) 0.0193(10) 0.0019(9) 0.0012(8) -0.0032(9)
C1 0.0359(14) 0.0405(14) 0.0387(14) 0.0095(11) 0.0026(11) -0.0011(11)
C2 0.0568(18) 0.0443(15) 0.0357(15) 0.0121(12) 0.0032(13) -0.0134(13)
C4 0.0270(14) 0.084(2) 0.0448(15) 0.0021(15) 0.0121(12) 0.0024(14)
N5 0.0150(8) 0.0321(10) 0.0194(8) 0.0040(7) 0.0011(7) 0.0004(7)
O1 0.0177(8) 0.0658(12) 0.0231(8) 0.0127(8) 0.0008(6) 0.0032(7)

loop_
_atom_type_symbol
_atom_type_description
_atom_type_scat_dispersion_real
_atom_type_scat_dispersion_imag
_atom_type_scat_source
C C 0.0033 0.0016 'International Tables Vol C Tables 4.2.6.8 and 6.1.1.4'
H H 0.0000 0.0000 'International Tables Vol C Tables 4.2.6.8 and 6.1.1.4'
N N 0.0061 0.0033 'International Tables Vol C Tables 4.2.6.8 and 6.1.1.4'
O O 0.0106 0.0060 'International Tables Vol C Tables 4.2.6.8 and 6.1.1.4'
Mn Mn 0.3368 0.7283 'International Tables Vol C Tables 4.2.6.8 and 6.1.1.4'

loop_
_geom_angle_atom_site_label_1
_geom_angle_atom_site_label_2
_geom_angle_atom_site_label_3
_geom_angle
_geom_angle_site_symmetry_1
_geom_angle_site_symmetry_3
_geom_angle_publ_flag
O1 Mn1 O1 87.13(10) 7_467 . ?
O1 Mn1 N2 81.64(6) 7_467 . ?
O1 Mn1 N2 75.29(6) . . ?
O1 Mn1 N2 75.29(6) 7_467 7_467 ?
O1 Mn1 N2 81.64(6) . 7_467 ?
N2 Mn1 N2 148.02(8) . 7_467 ?
O1 Mn1 N5 91.80(6) 7_467 6_467 ?
O1 Mn1 N5 173.31(6) . 6_467 ?
N2 Mn1 N5 98.01(6) . 6_467 ?
N2 Mn1 N5 104.48(6) 7_467 6_467 ?
O1 Mn1 N5 173.31(6) 7_467 3_554 ?
O1 Mn1 N5 91.80(6) . 3_554 ?
N2 Mn1 N5 104.48(6) . 3_554 ?
N2 Mn1 N5 98.01(6) 7_467 3_554 ?
N5 Mn1 N5 90.01(9) 6_467 3_554 ?
C7 N1 C8 124.68(16) . . ?
C7 N1 H1 117.7 . . ?
C8 N1 H1 117.7 . . ?
N3 N4 N5 109.63(15) . . ?
C8 N2 N3 103.89(16) . . ?
C8 N2 Mn1 130.99(13) . . ?
N3 N2 Mn1 124.55(12) . . ?
N2 C8 N5 112.16(17) . . ?
N2 C8 N1 125.63(17) . . ?
N5 C8 N1 122.19(18) . . ?
N4 N3 N2 110.03(16) . . ?
O1 C7 N1 122.40(18) . . ?
O1 C7 C6 120.18(18) . . ?
N1 C7 C6 117.40(17) . . ?
C6 C5 C4 119.5(2) . . ?
C6 C5 H5A 120.2 . . ?
C4 C5 H5A 120.2 . . ?
C4 C3 C2 120.0(2) . . ?
C4 C3 H3A 120.0 . . ?
C2 C3 H3A 120.0 . . ?
C5 C6 C1 119.5(2) . . ?
C5 C6 C7 122.53(19) . . ?
C1 C6 C7 117.8(2) . . ?
C6 C1 C2 119.9(2) . . ?
C6 C1 H1A 120.1 . . ?
C2 C1 H1A 120.1 . . ?
C3 C2 C1 120.1(2) . . ?
C3 C2 H2A 120.0 . . ?
C1 C2 H2A 120.0 . . ?
C3 C4 C5 121.1(3) . . ?
C3 C4 H4A 119.5 . . ?
C5 C4 H4A 119.5 . . ?
C8 N5 N4 104.29(16) . . ?
C8 N5 Mn1 148.00(13) . 4_455 ?
N4 N5 Mn1 107.63(11) . 4_455 ?
C7 O1 Mn1 140.58(14) . . ?

loop_
_geom_bond_atom_site_label_1
_geom_bond_atom_site_label_2
_geom_bond_distance
_geom_bond_site_symmetry_2
_geom_bond_publ_flag
Mn1 O1 2.1964(15) 7_467 ?
Mn1 O1 2.1964(15) . ?
Mn1 N2 2.2583(16) . ?
Mn1 N2 2.2583(16) 7_467 ?
Mn1 N5 2.2890(17) 6_467 ?
Mn1 N5 2.2890(17) 3_554 ?
N1 C7 1.361(2) . ?
N1 C8 1.386(2) . ?
N1 H1 0.8600 . ?
N4 N3 1.295(2) . ?
N4 N5 1.355(2) . ?
N2 C8 1.331(3) . ?
N2 N3 1.363(2) . ?
C8 N5 1.340(2) . ?
C7 O1 1.233(2) . ?
C7 C6 1.478(3) . ?
C5 C6 1.383(3) . ?
C5 C4 1.387(3) . ?
C5 H5A 0.9300 . ?
C3 C4 1.370(4) . ?
C3 C2 1.370(4) . ?
C3 H3A 0.9300 . ?
C6 C1 1.394(3) . ?
C1 C2 1.395(3) . ?
C1 H1A 0.9300 . ?
C2 H2A 0.9300 . ?
C4 H4A 0.9300 . ?
N5 Mn1 2.2890(17) 4_455 ?

loop_
_geom_torsion_atom_site_label_1
_geom_torsion_atom_site_label_2
_geom_torsion_atom_site_label_3
_geom_torsion_atom_site_label_4
_geom_torsion
_geom_torsion_site_symmetry_1
_geom_torsion_site_symmetry_2
_geom_torsion_site_symmetry_3
_geom_torsion_site_symmetry_4
_geom_torsion_publ_flag
O1 Mn1 N2 C8 -82.56(17) 7_467 . . . ?
O1 Mn1 N2 C8 6.65(17) . . . . ?
N2 Mn1 N2 C8 -38.59(16) 7_467 . . . ?
N5 Mn1 N2 C8 -173.21(17) 6_467 . . . ?
N5 Mn1 N2 C8 94.69(17) 3_554 . . . ?
O1 Mn1 N2 N3 87.30(16) 7_467 . . . ?
O1 Mn1 N2 N3 176.51(16) . . . . ?
N2 Mn1 N2 N3 131.27(15) 7_467 . . . ?
N5 Mn1 N2 N3 -3.35(15) 6_467 . . . ?
N5 Mn1 N2 N3 -95.45(16) 3_554 . . . ?
N3 N2 C8 N5 0.9(2) . . . . ?
Mn1 N2 C8 N5 172.30(12) . . . . ?
N3 N2 C8 N1 -177.43(18) . . . . ?
Mn1 N2 C8 N1 -6.0(3) . . . . ?
C7 N1 C8 N2 0.3(3) . . . . ?
C7 N1 C8 N5 -177.9(2) . . . . ?
N5 N4 N3 N2 -0.2(2) . . . . ?
C8 N2 N3 N4 -0.4(2) . . . . ?
Mn1 N2 N3 N4 -172.55(15) . . . . ?
C8 N1 C7 O1 1.3(3) . . . . ?
C8 N1 C7 C6 179.81(19) . . . . ?
C4 C5 C6 C1 0.4(4) . . . . ?
C4 C5 C6 C7 175.9(2) . . . . ?
O1 C7 C6 C5 -146.3(2) . . . . ?
N1 C7 C6 C5 35.1(3) . . . . ?
O1 C7 C6 C1 29.3(3) . . . . ?
N1 C7 C6 C1 -149.3(2) . . . . ?
C5 C6 C1 C2 -0.1(4) . . . . ?
C7 C6 C1 C2 -175.8(2) . . . . ?
C4 C3 C2 C1 0.1(4) . . . . ?
C6 C1 C2 C3 -0.2(4) . . . . ?
C2 C3 C4 C5 0.2(4) . . . . ?
C6 C5 C4 C3 -0.5(4) . . . . ?
N2 C8 N5 N4 -1.0(2) . . . . ?
N1 C8 N5 N4 177.38(18) . . . . ?
N2 C8 N5 Mn1 174.87(18) . . . 4_455 ?
N1 C8 N5 Mn1 -6.7(4) . . . 4_455 ?
N3 N4 N5 C8 0.7(2) . . . . ?
N3 N4 N5 Mn1 -177.00(15) . . . 4_455 ?
N1 C7 O1 Mn1 3.7(4) . . . . ?
C6 C7 O1 Mn1 -174.80(17) . . . . ?
O1 Mn1 O1 C7 75.9(2) 7_467 . . . ?
N2 Mn1 O1 C7 -6.2(2) . . . . ?
N2 Mn1 O1 C7 151.5(2) 7_467 . . . ?
N5 Mn1 O1 C7 -5.0(7) 6_467 . . . ?
N5 Mn1 O1 C7 -110.7(2) 3_554 . . . ?
